data_7214810
loop_
_publ_author_name
'Kara, Hulya'
'Azizoglu, Ak\?in'
'Karaoglu, Ayse'
'Yahsi, Yasemin'
'Gungor, Elif'
'Caneschi, Andrea'
'Sorace, Lorenzo'

_publ_section_title
;
 Synthesis, crystal structure, magnetic properties and computational study
 of a series of cyano-bridged MnIII-FeIII complexes
;
_journal_issue 21
_journal_name_full CrystEngComm
_journal_page_first 7320
_journal_paper_doi 10.1039/c2ce25646k
_journal_volume 14
_journal_year 2012
_chemical_formula_moiety 'C44 H36 Cl4 Fe Mn2 N10 O4, C8 H20 N, 4(C H4 O)'
_chemical_formula_sum 'C56 H72 Cl4 Fe Mn2 N11 O8'
_chemical_formula_weight 1334.78
_chemical_name_systematic
;
?
;
_space_group_IT_number 154
_symmetry_cell_setting trigonal
_symmetry_space_group_name_Hall 'P 32 2"'
_symmetry_space_group_name_H-M 'P 32 2 1'
_atom_sites_solution_hydrogens geom
_atom_sites_solution_primary direct
_atom_sites_solution_secondary difmap
_audit_creation_method SHELXL-97
_cell_angle_alpha 90.00
_cell_angle_beta 90.00
_cell_angle_gamma 120.00
_cell_formula_units_Z 3
_cell_length_a 16.2948(3)
_cell_length_b 16.2948(3)
_cell_length_c 19.3671(6)
_cell_measurement_reflns_used 9891
_cell_measurement_temperature 100(2)
_cell_measurement_theta_max 25.93
_cell_measurement_theta_min 2.50
_cell_volume 4453.42(18)
_computing_cell_refinement 'BRUKER SAINT'
_computing_data_collection 'BRUKER SAINT'
_computing_data_reduction 'BRUKER SAINT'
_computing_molecular_graphics 'BRUKER SHELXTL'
_computing_publication_material 'BRUKER SHELXTL'
_computing_structure_refinement 'SHELXL-97 (Sheldrick, 1997)'
_computing_structure_solution 'SHELXS-97 (Sheldrick, 1990)'
_diffrn_ambient_temperature 100(2)
_diffrn_measured_fraction_theta_full 0.987
_diffrn_measured_fraction_theta_max 0.987
_diffrn_measurement_device_type 'CCD area detector'
_diffrn_measurement_method 'phi and omega scans'
_diffrn_radiation_monochromator graphite
_diffrn_radiation_source 'fine-focus sealed tube'
_diffrn_radiation_type MoK\a
_diffrn_radiation_wavelength 0.71073
_diffrn_reflns_av_R_equivalents 0.1203
_diffrn_reflns_av_sigmaI/netI 0.0592
_diffrn_reflns_limit_h_max 21
_diffrn_reflns_limit_h_min -23
_diffrn_reflns_limit_k_max 23
_diffrn_reflns_limit_k_min -23
_diffrn_reflns_limit_l_max 27
_diffrn_reflns_limit_l_min -27
_diffrn_reflns_number 86150
_diffrn_reflns_theta_full 30.81
_diffrn_reflns_theta_max 30.81
_diffrn_reflns_theta_min 2.50
_exptl_absorpt_coefficient_mu 0.903
_exptl_absorpt_correction_T_max 0.92083662
_exptl_absorpt_correction_T_min 0.73102176
_exptl_absorpt_correction_type multi-scan
_exptl_absorpt_process_details SADABS
_exptl_crystal_colour black
_exptl_crystal_density_diffrn 1.493
_exptl_crystal_density_method 'not measured'
_exptl_crystal_description Block
_exptl_crystal_F_000 2079
_exptl_crystal_size_max 0.19
_exptl_crystal_size_mid 0.10
_exptl_crystal_size_min 0.09
_refine_diff_density_max 0.332
_refine_diff_density_min -0.394
_refine_diff_density_rms 0.073
_refine_ls_abs_structure_details 'Flack H D (1983), Acta Cryst. A39, 876-881'
_refine_ls_abs_structure_Flack -0.004(10)
_refine_ls_extinction_method none
_refine_ls_goodness_of_fit_ref 0.999
_refine_ls_hydrogen_treatment constr
_refine_ls_matrix_type full
_refine_ls_number_parameters 400
_refine_ls_number_reflns 9173
_refine_ls_number_restraints 0
_refine_ls_restrained_S_all 0.999
_refine_ls_R_factor_all 0.0467
_refine_ls_R_factor_gt 0.0312
_refine_ls_shift/su_max 0.002
_refine_ls_shift/su_mean 0.000
_refine_ls_structure_factor_coef Fsqd
_refine_ls_weighting_details 'calc w=1/[\s^2^(Fo^2^)+(0.0295P)^2^+0.0000P] where P=(Fo^2^+2Fc^2^)/3'
_refine_ls_weighting_scheme calc
_refine_ls_wR_factor_gt 0.0662
_refine_ls_wR_factor_ref 0.0710
_reflns_number_gt 7640
_reflns_number_total 9173
_reflns_threshold_expression >2sigma(I)
_cod_data_source_file c2ce25646k.txt
_cod_data_source_block 1
_cod_depositor_comments
;
The following automatic conversions were performed:

'_symmetry_cell_setting' value 'Trigonal' changed to 'trigonal'
according to
/usr/data/users/saulius/automatic-downloads/retrospective/RSC/lib/dictionaries/cif_core.dic
dictionary named 'cif_core.dic' version 2.4.2 from 2011-04-26.

Automatic conversion script
Id: cif_fix_values 2281 2013-09-26 08:29:07Z andrius 
;
_cod_original_cell_volume 4453.41(18)
_cod_database_code 7214810

loop_
_symmetry_equiv_pos_as_xyz
'x, y, z'
'-y, x-y, z+2/3'
'-x+y, -x, z+1/3'
'y, x, -z'
'x-y, -y, -z+1/3'
'-x, -x+y, -z+2/3'

loop_
_atom_site_label
_atom_site_type_symbol
_atom_site_fract_x
_atom_site_fract_y
_atom_site_fract_z
_atom_site_U_iso_or_equiv
_atom_site_adp_type
_atom_site_occupancy
_atom_site_symmetry_multiplicity
_atom_site_calc_flag
_atom_site_refinement_flags
_atom_site_disorder_assembly
_atom_site_disorder_group
Fe1 Fe 0.53315(2) 1.0000 0.1667 0.01351(7) Uani 1 2 d S . .
Mn1 Mn 0.215960(19) 0.71661(2) 0.051076(13) 0.01810(6) Uani 1 1 d . . .
O1 O 0.17838(9) 0.62747(9) 0.12424(6) 0.0213(3) Uani 1 1 d . . .
O2 O 0.11912(9) 0.74107(9) 0.07723(6) 0.0225(3) Uani 1 1 d . . .
O3 O 0.13242(13) 0.67291(15) 0.25294(8) 0.0495(5) Uani 1 1 d . . .
H30 H 0.1570 0.6738 0.2146 0.074 Uiso 1 1 calc R . .
N1 N 0.31125(11) 0.67883(11) 0.02167(7) 0.0205(3) Uani 1 1 d . . .
N2 N 0.25070(11) 0.80924(11) -0.02862(7) 0.0189(3) Uani 1 1 d . . .
N3 N 0.10544(11) 0.59837(11) -0.02565(8) 0.0214(3) Uani 1 1 d . . .
N4 N 0.33598(11) 0.84091(11) 0.11339(8) 0.0203(3) Uani 1 1 d . . .
N5 N 0.59574(12) 0.85805(13) 0.12105(9) 0.0289(4) Uani 1 1 d . . .
N8 N 0.18822(14) 1.0000 0.1667 0.0228(5) Uani 1 2 d S . .
C1 C 0.16599(13) 0.54083(14) 0.11723(9) 0.0211(4) Uani 1 1 d . . .
C2 C 0.10016(14) 0.46744(14) 0.15994(9) 0.0256(4) Uani 1 1 d . . .
H2 H 0.0648 0.4804 0.1928 0.031 Uiso 1 1 calc R . .
C3 C 0.08642(15) 0.37715(15) 0.15461(10) 0.0298(5) Uani 1 1 d . . .
H3 H 0.0415 0.3281 0.1835 0.036 Uiso 1 1 calc R . .
C4 C 0.13827(15) 0.35788(14) 0.10701(10) 0.0269(4) Uani 1 1 d . . .
C5 C 0.20467(15) 0.42783(14) 0.06568(10) 0.0262(4) Uani 1 1 d . . .
H5 H 0.2411 0.4141 0.0344 0.031 Uiso 1 1 calc R . .
C6 C 0.21866(14) 0.52032(14) 0.06989(9) 0.0225(4) Uani 1 1 d . . .
C7 C 0.29479(14) 0.59349(14) 0.02972(10) 0.0251(4) Uani 1 1 d . . .
H7 H 0.3365 0.5772 0.0072 0.030 Uiso 1 1 calc R . .
C8 C 0.40063(13) 0.74694(13) -0.01251(9) 0.0222(4) Uani 1 1 d . . .
H8A H 0.4352 0.7138 -0.0259 0.027 Uiso 1 1 calc R . .
H8B H 0.4406 0.7973 0.0208 0.027 Uiso 1 1 calc R . .
C9 C 0.38596(13) 0.79285(13) -0.07686(9) 0.0222(4) Uani 1 1 d . . .
C10 C 0.34765(13) 0.85897(14) -0.05778(10) 0.0216(4) Uani 1 1 d . . .
H10A H 0.3909 0.9061 -0.0237 0.026 Uiso 1 1 calc R . .
H10B H 0.3478 0.8939 -0.0996 0.026 Uiso 1 1 calc R . .
C11 C 0.19040(12) 0.82884(13) -0.05567(9) 0.0198(3) Uani 1 1 d . . .
H11 H 0.2101 0.8676 -0.0958 0.024 Uiso 1 1 calc R . .
C12 C 0.09568(13) 0.79753(13) -0.03092(9) 0.0212(4) Uani 1 1 d . . .
C13 C 0.03730(14) 0.81967(14) -0.07094(10) 0.0249(4) Uani 1 1 d . . .
H13 H 0.0593 0.8508 -0.1141 0.030 Uiso 1 1 calc R . .
C14 C -0.05093(14) 0.79653(14) -0.04791(11) 0.0261(4) Uani 1 1 d . . .
C15 C -0.08497(15) 0.75010(14) 0.01485(11) 0.0287(4) Uani 1 1 d . . .
H15 H -0.1472 0.7327 0.0296 0.034 Uiso 1 1 calc R . .
C16 C -0.02818(14) 0.72934(13) 0.05556(10) 0.0247(4) Uani 1 1 d . . .
H16 H -0.0515 0.6979 0.0984 0.030 Uiso 1 1 calc R . .
C17 C 0.06402(12) 0.75438(12) 0.03410(9) 0.0200(4) Uani 1 1 d . . .
C18 C 0.32146(14) 0.71670(15) -0.12789(10) 0.0284(4) Uani 1 1 d . . .
H18A H 0.3491 0.6772 -0.1400 0.043 Uiso 1 1 calc R . .
H18B H 0.3147 0.7467 -0.1697 0.043 Uiso 1 1 calc R . .
H18C H 0.2590 0.6771 -0.1069 0.043 Uiso 1 1 calc R . .
C19 C 0.48428(13) 0.85698(15) -0.10844(11) 0.0293(4) Uani 1 1 d . . .
H19A H 0.5137 0.8189 -0.1199 0.044 Uiso 1 1 calc R . .
H19B H 0.5241 0.9062 -0.0751 0.044 Uiso 1 1 calc R . .
H19C H 0.4778 0.8867 -0.1505 0.044 Uiso 1 1 calc R . .
C20 C 0.40639(13) 0.90251(12) 0.13404(8) 0.0159(3) Uani 1 1 d . . .
C21 C 0.57365(13) 0.91231(13) 0.13713(9) 0.0200(4) Uani 1 1 d . . .
C22 C 0.56928(13) 1.06330(12) 0.07654(8) 0.0170(3) Uani 1 1 d . . .
C23 C 0.20166(19) 0.92238(18) 0.19840(12) 0.0415(6) Uani 1 1 d . . .
H23A H 0.1388 0.8698 0.2125 0.050 Uiso 1 1 calc R . .
H23B H 0.2266 0.8976 0.1624 0.050 Uiso 1 1 calc R . .
C24 C 0.2669(2) 0.9511(3) 0.25994(15) 0.0633(10) Uani 1 1 d . . .
H24A H 0.3269 1.0082 0.2487 0.095 Uiso 1 1 calc R . .
H24B H 0.2788 0.8996 0.2720 0.095 Uiso 1 1 calc R . .
H24C H 0.2372 0.9643 0.2992 0.095 Uiso 1 1 calc R . .
C25 C 0.15971(17) 1.04727(15) 0.22069(11) 0.0329(5) Uani 1 1 d . . .
H25A H 0.1539 1.0988 0.1983 0.040 Uiso 1 1 calc R . .
H25B H 0.2113 1.0769 0.2552 0.040 Uiso 1 1 calc R . .
C26 C 0.0687(2) 0.9837(2) 0.25815(13) 0.0470(6) Uani 1 1 d . . .
H26A H 0.0162 0.9561 0.2250 0.070 Uiso 1 1 calc R . .
H26B H 0.0569 1.0208 0.2925 0.070 Uiso 1 1 calc R . .
H26C H 0.0736 0.9329 0.2813 0.070 Uiso 1 1 calc R . .
C27 C 0.03970(18) 0.6548(2) 0.24275(12) 0.0492(7) Uani 1 1 d . . .
H27A H 0.0297 0.7000 0.2697 0.074 Uiso 1 1 calc R . .
H27B H -0.0053 0.5902 0.2578 0.074 Uiso 1 1 calc R . .
H27C H 0.0298 0.6616 0.1936 0.074 Uiso 1 1 calc R . .
O4A O 0.5614(6) 0.6763(5) 0.0929(4) 0.059(2) Uani 0.539(9) 1 d P A 1
H4A H 0.5701 0.7309 0.1003 0.088 Uiso 0.539(9) 1 calc PR A 1
C28A C 0.5839(4) 0.6695(4) 0.0251(3) 0.0539(18) Uani 0.539(9) 1 d P A 1
H28A H 0.5751 0.7142 -0.0035 0.081 Uiso 0.539(9) 1 calc PR A 1
H28B H 0.5424 0.6048 0.0083 0.081 Uiso 0.539(9) 1 calc PR A 1
H28C H 0.6500 0.6846 0.0223 0.081 Uiso 0.539(9) 1 calc PR A 1
O4B O 0.6041(5) 0.6938(7) 0.0903(6) 0.054(2) Uani 0.461(9) 1 d P A 2
H4B H 0.6081 0.7461 0.0992 0.081 Uiso 0.461(9) 1 calc PR A 2
C28B C 0.5206(5) 0.6370(6) 0.0522(4) 0.050(2) Uani 0.461(9) 1 d P A 2
H28D H 0.5036 0.5704 0.0559 0.076 Uiso 0.461(9) 1 calc PR A 2
H28E H 0.5313 0.6563 0.0036 0.076 Uiso 0.461(9) 1 calc PR A 2
H28F H 0.4690 0.6449 0.0706 0.076 Uiso 0.461(9) 1 calc PR A 2
Cl1 Cl 0.11767(4) 0.24198(4) 0.09922(3) 0.03669(13) Uani 1 1 d . . .
Cl2 Cl -0.12270(4) 0.82468(4) -0.09803(3) 0.03671(13) Uani 1 1 d . . .

loop_
_atom_site_aniso_label
_atom_site_aniso_U_11
_atom_site_aniso_U_22
_atom_site_aniso_U_33
_atom_site_aniso_U_23
_atom_site_aniso_U_13
_atom_site_aniso_U_12
Fe1 0.01377(12) 0.01337(16) 0.01325(14) -0.00059(12) -0.00030(6) 0.00669(8)
Mn1 0.01582(13) 0.01843(14) 0.01530(11) -0.00130(10) 0.00197(10) 0.00500(11)
O1 0.0210(6) 0.0198(6) 0.0171(5) -0.0003(5) 0.0028(5) 0.0056(6)
O2 0.0216(7) 0.0252(7) 0.0184(6) -0.0031(5) 0.0034(5) 0.0101(6)
O3 0.0438(10) 0.0785(14) 0.0238(7) -0.0192(9) -0.0040(7) 0.0288(10)
N1 0.0169(7) 0.0200(8) 0.0180(7) -0.0021(6) 0.0022(6) 0.0043(6)
N2 0.0158(7) 0.0187(7) 0.0174(6) -0.0035(6) 0.0016(6) 0.0050(6)
N3 0.0182(7) 0.0210(8) 0.0198(7) -0.0015(6) 0.0011(6) 0.0060(6)
N4 0.0203(8) 0.0204(8) 0.0189(7) -0.0033(6) -0.0018(6) 0.0091(7)
N5 0.0273(9) 0.0307(10) 0.0333(9) 0.0000(7) 0.0056(7) 0.0179(8)
N8 0.0224(9) 0.0178(11) 0.0267(11) 0.0017(9) 0.0008(4) 0.0089(6)
C1 0.0192(9) 0.0216(9) 0.0174(8) -0.0017(7) -0.0048(7) 0.0064(7)
C2 0.0208(9) 0.0287(10) 0.0218(8) 0.0029(7) 0.0000(7) 0.0083(9)
C3 0.0243(10) 0.0266(11) 0.0268(9) 0.0072(8) -0.0025(8) 0.0039(9)
C4 0.0281(11) 0.0170(9) 0.0271(9) -0.0021(7) -0.0077(8) 0.0049(8)
C5 0.0277(11) 0.0224(9) 0.0226(9) -0.0024(7) -0.0022(8) 0.0082(8)
C6 0.0226(9) 0.0209(9) 0.0172(8) -0.0018(7) -0.0010(7) 0.0058(8)
C7 0.0247(10) 0.0233(10) 0.0226(9) -0.0035(7) 0.0053(7) 0.0085(8)
C8 0.0160(8) 0.0198(9) 0.0270(8) 0.0007(7) 0.0042(7) 0.0061(7)
C9 0.0159(8) 0.0233(9) 0.0222(8) -0.0005(7) 0.0050(7) 0.0059(8)
C10 0.0168(9) 0.0205(9) 0.0223(8) 0.0009(7) 0.0032(7) 0.0055(8)
C11 0.0196(9) 0.0186(9) 0.0169(7) -0.0037(7) 0.0014(6) 0.0062(8)
C12 0.0189(9) 0.0181(9) 0.0241(8) -0.0068(7) 0.0006(7) 0.0074(7)
C13 0.0275(10) 0.0245(10) 0.0259(9) -0.0063(8) -0.0008(8) 0.0154(8)
C14 0.0241(10) 0.0225(10) 0.0369(10) -0.0102(8) -0.0033(8) 0.0156(8)
C15 0.0212(10) 0.0202(9) 0.0442(11) -0.0067(8) 0.0078(9) 0.0101(8)
C16 0.0207(9) 0.0171(9) 0.0326(10) -0.0029(7) 0.0091(8) 0.0067(8)
C17 0.0179(8) 0.0147(8) 0.0235(8) -0.0070(7) 0.0012(7) 0.0051(7)
C18 0.0214(9) 0.0309(11) 0.0253(9) -0.0055(8) 0.0063(8) 0.0073(8)
C19 0.0189(9) 0.0294(11) 0.0335(10) 0.0028(9) 0.0085(8) 0.0076(8)
C20 0.0190(9) 0.0184(9) 0.0133(7) -0.0001(6) 0.0016(6) 0.0116(7)
C21 0.0190(9) 0.0212(9) 0.0198(8) 0.0000(7) 0.0021(7) 0.0100(7)
C22 0.0151(8) 0.0165(8) 0.0181(7) -0.0028(6) -0.0013(7) 0.0069(7)
C23 0.0547(15) 0.0461(14) 0.0421(12) 0.0233(11) 0.0240(11) 0.0390(13)
C24 0.0378(14) 0.101(3) 0.0593(16) 0.0550(17) 0.0199(13) 0.0403(16)
C25 0.0478(14) 0.0202(10) 0.0310(10) -0.0095(8) -0.0046(10) 0.0171(10)
C26 0.0569(17) 0.0473(15) 0.0439(14) 0.0029(12) 0.0165(13) 0.0314(14)
C27 0.0364(13) 0.0709(18) 0.0287(11) -0.0043(12) 0.0027(10) 0.0182(13)
O4A 0.094(6) 0.045(3) 0.049(3) 0.008(2) 0.015(4) 0.044(5)
C28A 0.044(4) 0.067(4) 0.049(3) -0.008(3) 0.002(3) 0.027(3)
O4B 0.051(4) 0.050(4) 0.078(5) -0.016(3) -0.022(4) 0.039(4)
C28B 0.048(4) 0.075(5) 0.046(4) -0.006(3) -0.005(3) 0.044(4)
Cl1 0.0454(3) 0.0200(2) 0.0359(3) 0.0021(2) -0.0059(2) 0.0098(2)
Cl2 0.0315(3) 0.0407(3) 0.0501(3) -0.0073(3) -0.0030(2) 0.0272(3)

loop_
_atom_type_symbol
_atom_type_description
_atom_type_scat_dispersion_real
_atom_type_scat_dispersion_imag
_atom_type_scat_source
C C 0.0033 0.0016 'International Tables Vol C Tables 4.2.6.8 and 6.1.1.4'
H H 0.0000 0.0000 'International Tables Vol C Tables 4.2.6.8 and 6.1.1.4'
N N 0.0061 0.0033 'International Tables Vol C Tables 4.2.6.8 and 6.1.1.4'
O O 0.0106 0.0060 'International Tables Vol C Tables 4.2.6.8 and 6.1.1.4'
Mn Mn 0.3368 0.7283 'International Tables Vol C Tables 4.2.6.8 and 6.1.1.4'
Fe Fe 0.3463 0.8444 'International Tables Vol C Tables 4.2.6.8 and 6.1.1.4'
Cl Cl 0.1484 0.1585 'International Tables Vol C Tables 4.2.6.8 and 6.1.1.4'

loop_
_geom_angle_atom_site_label_1
_geom_angle_atom_site_label_2
_geom_angle_atom_site_label_3
_geom_angle
_geom_angle_site_symmetry_1
_geom_angle_site_symmetry_3
C21 Fe1 C21 89.54(11) 5_675 .
C21 Fe1 C22 90.10(7) 5_675 5_675
C21 Fe1 C22 86.88(7) . 5_675
C21 Fe1 C22 86.88(7) 5_675 .
C21 Fe1 C22 90.10(7) . .
C22 Fe1 C22 175.74(11) 5_675 .
C21 Fe1 C20 85.25(7) 5_675 5_675
C21 Fe1 C20 174.79(8) . 5_675
C22 Fe1 C20 93.23(7) 5_675 5_675
C22 Fe1 C20 89.51(7) . 5_675
C21 Fe1 C20 174.79(8) 5_675 .
C21 Fe1 C20 85.25(7) . .
C22 Fe1 C20 89.51(7) 5_675 .
C22 Fe1 C20 93.23(7) . .
C20 Fe1 C20 99.96(10) 5_675 .
O2 Mn1 O1 88.70(6) . .
O2 Mn1 N1 175.13(6) . .
O1 Mn1 N1 88.87(6) . .
O2 Mn1 N2 89.93(6) . .
O1 Mn1 N2 177.69(6) . .
N1 Mn1 N2 92.36(6) . .
O2 Mn1 N4 96.02(5) . .
O1 Mn1 N4 95.05(5) . .
N1 Mn1 N4 88.39(6) . .
N2 Mn1 N4 86.94(6) . .
O2 Mn1 N3 87.96(6) . .
O1 Mn1 N3 91.29(5) . .
N1 Mn1 N3 87.89(6) . .
N2 Mn1 N3 86.80(6) . .
N4 Mn1 N3 172.58(5) . .
C1 O1 Mn1 123.78(11) . .
C17 O2 Mn1 125.15(11) . .
C27 O3 H30 109.5 . .
C7 N1 C8 117.47(16) . .
C7 N1 Mn1 121.27(13) . .
C8 N1 Mn1 121.21(12) . .
C11 N2 C10 116.56(15) . .
C11 N2 Mn1 122.02(12) . .
C10 N2 Mn1 121.42(12) . .
C22 N3 Mn1 156.04(14) 4_455 .
C20 N4 Mn1 166.75(14) . .
C25 N8 C25 111.2(2) . 5_675
C25 N8 C23 110.81(12) . .
C25 N8 C23 106.18(14) 5_675 .
C25 N8 C23 106.18(14) . 5_675
C25 N8 C23 110.81(12) 5_675 5_675
C23 N8 C23 111.7(2) . 5_675
O1 C1 C6 122.18(17) . .
O1 C1 C2 119.25(17) . .
C6 C1 C2 118.54(18) . .
C3 C2 C1 120.75(19) . .
C3 C2 H2 119.6 . .
C1 C2 H2 119.6 . .
C2 C3 C4 119.95(19) . .
C2 C3 H3 120.0 . .
C4 C3 H3 120.0 . .
C5 C4 C3 121.09(19) . .
C5 C4 Cl1 119.51(17) . .
C3 C4 Cl1 119.40(16) . .
C4 C5 C6 119.6(2) . .
C4 C5 H5 120.2 . .
C6 C5 H5 120.2 . .
C1 C6 C5 120.03(18) . .
C1 C6 C7 121.98(18) . .
C5 C6 C7 117.67(18) . .
N1 C7 C6 125.87(18) . .
N1 C7 H7 117.1 . .
C6 C7 H7 117.1 . .
N1 C8 C9 113.33(15) . .
N1 C8 H8A 108.9 . .
C9 C8 H8A 108.9 . .
N1 C8 H8B 108.9 . .
C9 C8 H8B 108.9 . .
H8A C8 H8B 107.7 . .
C18 C9 C8 110.04(16) . .
C18 C9 C19 110.88(15) . .
C8 C9 C19 106.95(16) . .
C18 C9 C10 111.77(16) . .
C8 C9 C10 111.35(14) . .
C19 C9 C10 105.67(16) . .
N2 C10 C9 113.87(15) . .
N2 C10 H10A 108.8 . .
C9 C10 H10A 108.8 . .
N2 C10 H10B 108.8 . .
C9 C10 H10B 108.8 . .
H10A C10 H10B 107.7 . .
N2 C11 C12 126.24(16) . .
N2 C11 H11 116.9 . .
C12 C11 H11 116.9 . .
C13 C12 C17 119.66(17) . .
C13 C12 C11 117.83(17) . .
C17 C12 C11 122.22(17) . .
C14 C13 C12 120.17(19) . .
C14 C13 H13 119.9 . .
C12 C13 H13 119.9 . .
C13 C14 C15 120.90(19) . .
C13 C14 Cl2 119.74(16) . .
C15 C14 Cl2 119.36(15) . .
C16 C15 C14 119.88(18) . .
C16 C15 H15 120.1 . .
C14 C15 H15 120.1 . .
C15 C16 C17 120.62(18) . .
C15 C16 H16 119.7 . .
C17 C16 H16 119.7 . .
O2 C17 C12 122.55(16) . .
O2 C17 C16 118.68(16) . .
C12 C17 C16 118.67(17) . .
C9 C18 H18A 109.5 . .
C9 C18 H18B 109.5 . .
H18A C18 H18B 109.5 . .
C9 C18 H18C 109.5 . .
H18A C18 H18C 109.5 . .
H18B C18 H18C 109.5 . .
C9 C19 H19A 109.5 . .
C9 C19 H19B 109.5 . .
H19A C19 H19B 109.5 . .
C9 C19 H19C 109.5 . .
H19A C19 H19C 109.5 . .
H19B C19 H19C 109.5 . .
N4 C20 Fe1 173.98(16) . .
N5 C21 Fe1 177.80(17) . .
N3 C22 Fe1 174.10(16) 4_565 .
C24 C23 N8 115.8(2) . .
C24 C23 H23A 108.3 . .
N8 C23 H23A 108.3 . .
C24 C23 H23B 108.3 . .
N8 C23 H23B 108.3 . .
H23A C23 H23B 107.4 . .
C23 C24 H24A 109.5 . .
C23 C24 H24B 109.5 . .
H24A C24 H24B 109.5 . .
C23 C24 H24C 109.5 . .
H24A C24 H24C 109.5 . .
H24B C24 H24C 109.5 . .
N8 C25 C26 115.71(17) . .
N8 C25 H25A 108.4 . .
C26 C25 H25A 108.4 . .
N8 C25 H25B 108.4 . .
C26 C25 H25B 108.4 . .
H25A C25 H25B 107.4 . .
C25 C26 H26A 109.5 . .
C25 C26 H26B 109.5 . .
H26A C26 H26B 109.5 . .
C25 C26 H26C 109.5 . .
H26A C26 H26C 109.5 . .
H26B C26 H26C 109.5 . .
O3 C27 H27A 109.5 . .
O3 C27 H27B 109.5 . .
H27A C27 H27B 109.5 . .
O3 C27 H27C 109.5 . .
H27A C27 H27C 109.5 . .
H27B C27 H27C 109.5 . .
C28B O4B H4B 109.5 . .
O4B C28B H28D 109.5 . .
O4B C28B H28E 109.5 . .
H28D C28B H28E 109.5 . .
O4B C28B H28F 109.5 . .
H28D C28B H28F 109.5 . .
H28E C28B H28F 109.5 . .

loop_
_geom_bond_atom_site_label_1
_geom_bond_atom_site_label_2
_geom_bond_distance
_geom_bond_site_symmetry_2
Fe1 C21 1.9358(19) 5_675
Fe1 C21 1.9358(18) .
Fe1 C22 1.9622(17) 5_675
Fe1 C22 1.9622(17) .
Fe1 C20 1.9770(18) 5_675
Fe1 C20 1.9770(18) .
Mn1 O2 1.8800(13) .
Mn1 O1 1.8982(12) .
Mn1 N1 2.0174(16) .
Mn1 N2 2.0314(16) .
Mn1 N4 2.3286(16) .
Mn1 N3 2.3861(16) .
O1 C1 1.330(2) .
O2 C17 1.321(2) .
O3 C27 1.401(3) .
O3 H30 0.8400 .
N1 C7 1.287(2) .
N1 C8 1.475(2) .
N2 C11 1.287(2) .
N2 C10 1.480(2) .
N3 C22 1.159(2) 4_455
N4 C20 1.154(2) .
N5 C21 1.152(2) .
N8 C25 1.504(2) .
N8 C25 1.504(2) 5_675
N8 C23 1.517(2) .
N8 C23 1.517(2) 5_675
C1 C6 1.405(3) .
C1 C2 1.408(3) .
C2 C3 1.377(3) .
C2 H2 0.9500 .
C3 C4 1.389(3) .
C3 H3 0.9500 .
C4 C5 1.370(3) .
C4 Cl1 1.752(2) .
C5 C6 1.410(3) .
C5 H5 0.9500 .
C6 C7 1.445(3) .
C7 H7 0.9500 .
C8 C9 1.533(3) .
C8 H8A 0.9900 .
C8 H8B 0.9900 .
C9 C18 1.522(3) .
C9 C19 1.536(3) .
C9 C10 1.536(3) .
C10 H10A 0.9900 .
C10 H10B 0.9900 .
C11 C12 1.444(2) .
C11 H11 0.9500 .
C12 C13 1.407(3) .
C12 C17 1.408(3) .
C13 C14 1.366(3) .
C13 H13 0.9500 .
C14 C15 1.392(3) .
C14 Cl2 1.748(2) .
C15 C16 1.380(3) .
C15 H15 0.9500 .
C16 C17 1.408(3) .
C16 H16 0.9500 .
C18 H18A 0.9800 .
C18 H18B 0.9800 .
C18 H18C 0.9800 .
C19 H19A 0.9800 .
C19 H19B 0.9800 .
C19 H19C 0.9800 .
C22 N3 1.159(2) 4_565
C23 C24 1.507(4) .
C23 H23A 0.9900 .
C23 H23B 0.9900 .
C24 H24A 0.9800 .
C24 H24B 0.9800 .
C24 H24C 0.9800 .
C25 C26 1.504(3) .
C25 H25A 0.9900 .
C25 H25B 0.9900 .
C26 H26A 0.9800 .
C26 H26B 0.9800 .
C26 H26C 0.9800 .
C27 H27A 0.9800 .
C27 H27B 0.9800 .
C27 H27C 0.9800 .
O4A C28A 1.384(10) .
O4A H4A 0.8400 .
C28A H28A 0.9800 .
C28A H28B 0.9800 .
C28A H28C 0.9800 .
O4B C28B 1.411(11) .
O4B H4B 0.8400 .
C28B H28D 0.9800 .
C28B H28E 0.9800 .
C28B H28F 0.9800 .
